data_1544966
loop_
_publ_author_name
'An, Qianjin'
'Liu, Delong'
'Shen, Jiefeng'
'Liu, Yangang'
'Zhang, Wanbin'

_publ_section_title
;
 The Construction of Chiral Fused Azabicycles Using a Pd-Catalyzed Allylic
 Substitution Cascade and Asymmetric Desymmetrization Strategy.
;
_journal_issue 1
_journal_name_full 'Organic letters'
_journal_page_first 238
_journal_page_last 241
_journal_paper_doi 10.1021/acs.orglett.6b03529
_journal_volume 19
_journal_year 2017
_chemical_absolute_configuration rmad
_chemical_formula_moiety 'C16 H17 N O2 S'
_chemical_formula_sum 'C16 H17 N O2 S'
_chemical_formula_weight 287.37
_chemical_name_systematic
;
 ? 
;
_space_group_crystal_system orthorhombic
_space_group_IT_number 19
_space_group_name_Hall 'P 2ac 2ab'
_space_group_name_H-M_alt 'P 21 21 21'
_symmetry_space_group_name_Hall 'P 2ac 2ab'
_symmetry_space_group_name_H-M 'P 21 21 21'
_atom_sites_solution_hydrogens geom
_atom_sites_solution_primary direct
_atom_sites_solution_secondary difmap
_audit_creation_date 2016-04-01
_audit_creation_method
;
Olex2 1.2
(compiled 2014.03.20 svn.r2914 for OlexSys, GUI svn.r4816)
;
_cell_angle_alpha 90.00
_cell_angle_beta 90.00
_cell_angle_gamma 90.00
_cell_formula_units_Z 4
_cell_length_a 9.0793(9)
_cell_length_b 10.4132(10)
_cell_length_c 15.2584(14)
_cell_measurement_reflns_used 2608
_cell_measurement_temperature 293(2)
_cell_measurement_theta_max 29.6078
_cell_measurement_theta_min 3.2560
_cell_volume 1442.6(2)
_computing_cell_refinement
;
CrysAlisPro, Agilent Technologies,
Version 1.171.35.11 (release 16-05-2011 CrysAlis171 .NET)
(compiled May 16 2011,17:55:39)
;
_computing_data_collection
;
CrysAlisPro, Agilent Technologies,
Version 1.171.35.11 (release 16-05-2011 CrysAlis171 .NET)
(compiled May 16 2011,17:55:39)
;
_computing_data_reduction
;
CrysAlisPro, Agilent Technologies,
Version 1.171.35.11 (release 16-05-2011 CrysAlis171 .NET)
(compiled May 16 2011,17:55:39)
;
_computing_molecular_graphics 'Olex2 (Dolomanov et al., 2009)'
_computing_publication_material 'Olex2 (Dolomanov et al., 2009)'
_computing_structure_refinement 'ShelXL (Sheldrick, 2008)'
_computing_structure_solution 'ShelXS (Sheldrick, 2008)'
_diffrn_ambient_temperature 293.15
_diffrn_detector_area_resol_mean 10.3592
_diffrn_measured_fraction_theta_full 0.996
_diffrn_measured_fraction_theta_max 0.996
_diffrn_measurement_device_type 'Xcalibur, Atlas, Gemini ultra'
_diffrn_measurement_method '\w scans'
_diffrn_orient_matrix_UB_11 0.0383093000
_diffrn_orient_matrix_UB_12 -0.0418662000
_diffrn_orient_matrix_UB_13 -0.0287325000
_diffrn_orient_matrix_UB_21 0.0680772000
_diffrn_orient_matrix_UB_22 0.0235558000
_diffrn_orient_matrix_UB_23 0.0162051000
_diffrn_orient_matrix_UB_31 0.0000116000
_diffrn_orient_matrix_UB_32 -0.0482176000
_diffrn_orient_matrix_UB_33 0.0328090000
_diffrn_radiation_monochromator graphite
_diffrn_radiation_type MoK\a
_diffrn_radiation_wavelength 0.71073
_diffrn_reflns_av_R_equivalents 0.0323
_diffrn_reflns_av_unetI/netI 0.0342
_diffrn_reflns_limit_h_max 10
_diffrn_reflns_limit_h_min -8
_diffrn_reflns_limit_k_max 12
_diffrn_reflns_limit_k_min -11
_diffrn_reflns_limit_l_max 17
_diffrn_reflns_limit_l_min -18
_diffrn_reflns_number 8740
_diffrn_reflns_theta_full 25.34
_diffrn_reflns_theta_max 25.34
_diffrn_reflns_theta_min 3.26
_diffrn_source 'Enhance (Mo) X-ray Source'
_exptl_absorpt_coefficient_mu 0.225
_exptl_absorpt_correction_T_max 1.00000
_exptl_absorpt_correction_T_min 0.95792
_exptl_absorpt_correction_type multi-scan
_exptl_absorpt_process_details
;
CrysAlisPro, Agilent Technologies,
Version 1.171.35.11 (release 16-05-2011 CrysAlis171 .NET)
(compiled May 16 2011,17:55:39)
Empirical absorption correction using spherical harmonics,
 implemented in SCALE3 ABSPACK scaling algorithm.
;
_exptl_crystal_colour colourless
_exptl_crystal_colour_primary colourless
_exptl_crystal_density_diffrn 1.323
_exptl_crystal_density_method 'not measured'
_exptl_crystal_description block
_exptl_crystal_F_000 608
_exptl_crystal_size_max 0.4
_exptl_crystal_size_mid 0.36
_exptl_crystal_size_min 0.32
_refine_diff_density_max 0.127
_refine_diff_density_min -0.231
_refine_diff_density_rms 0.040
_refine_ls_abs_structure_details 'Flack (1983), 1111 Friedel pairs'
_refine_ls_abs_structure_Flack 0.09(8)
_refine_ls_extinction_method none
_refine_ls_goodness_of_fit_ref 1.040
_refine_ls_hydrogen_treatment constr
_refine_ls_matrix_type full
_refine_ls_number_parameters 182
_refine_ls_number_reflns 2644
_refine_ls_number_restraints 0
_refine_ls_restrained_S_all 1.040
_refine_ls_R_factor_all 0.0455
_refine_ls_R_factor_gt 0.0356
_refine_ls_shift/su_max 0.000
_refine_ls_shift/su_mean 0.000
_refine_ls_structure_factor_coef Fsqd
_refine_ls_weighting_details 'calc w=1/[\s^2^(Fo^2^)+(0.0493P)^2^+0.0000P] where P=(Fo^2^+2Fc^2^)/3'
_refine_ls_weighting_scheme calc
_refine_ls_wR_factor_gt 0.0818
_refine_ls_wR_factor_ref 0.0876
_reflns_number_gt 2270
_reflns_number_total 2644
_reflns_threshold_expression >2sigma(I)
_cod_data_source_file ol6b03529_si_002.cif
_cod_data_source_block 160401_aqj_0330
_cod_depositor_comments 'Adding full bibliography for 1544966--1544967.cif.'
_cod_database_code 1544966
_chemical_oxdiff_formula 'c10 h10 n2 o8 S1'
_reflns_odcompleteness_completeness 99.59
_reflns_odcompleteness_iscentric 1
_reflns_odcompleteness_theta 26.32
_olex2_refinement_description
;
1. Fixed Uiso
 At 1.2 times of:
  All C(H) groups, All C(H,H) groups
 At 1.5 times of:
  All C(H,H,H) groups
2.a Ternary CH refined with riding coordinates:
 C9(H9), C10(H10)
2.b Secondary CH2 refined with riding coordinates:
 C13(H13A,H13B), C14(H14A,H14B), C15(H15A,H15B)
2.c Aromatic/amide H refined with riding coordinates:
 C2(H2), C3(H3), C4(H4), C5(H5), C11(H11), C12(H12)
2.d Idealised Me refined as rotating group:
 C16(H16A,H16B,H16C)
;

loop_
_space_group_symop_id
_space_group_symop_operation_xyz
1 'x, y, z'
2 '-x+1/2, -y, z+1/2'
3 'x+1/2, -y+1/2, -z'
4 '-x, y+1/2, -z+1/2'

loop_
_atom_site_label
_atom_site_type_symbol
_atom_site_fract_x
_atom_site_fract_y
_atom_site_fract_z
_atom_site_U_iso_or_equiv
_atom_site_adp_type
_atom_site_occupancy
_atom_site_calc_flag
_atom_site_refinement_flags_posn
S1 S 0.64363(6) 0.28388(5) 0.84653(4) 0.04254(16) Uani 1 d .
O1 O 0.7232(2) 0.33959(18) 0.77548(11) 0.0635(5) Uani 1 d .
O2 O 0.6613(2) 0.14944(14) 0.85852(11) 0.0627(5) Uani 1 d .
N1 N 0.46729(19) 0.32130(15) 0.84244(11) 0.0393(4) Uani 1 d .
C1 C 0.6718(2) 0.36947(19) 0.94419(14) 0.0403(5) Uani 1 d .
C2 C 0.7972(3) 0.3682(2) 0.99487(16) 0.0492(6) Uani 1 d .
H2 H 0.8777 0.3172 0.9803 0.059 Uiso 1 calc R
C3 C 0.7987(3) 0.4460(2) 1.06856(16) 0.0590(7) Uani 1 d .
H3 H 0.8816 0.4482 1.1043 0.071 Uiso 1 calc R
C4 C 0.6774(3) 0.5202(3) 1.08902(19) 0.0661(8) Uani 1 d .
H4 H 0.6796 0.5709 1.1392 0.079 Uiso 1 calc R
C5 C 0.5539(3) 0.5212(2) 1.03757(17) 0.0614(7) Uani 1 d .
H5 H 0.4736 0.5722 1.0526 0.074 Uiso 1 calc R
C6 C 0.5496(3) 0.44512(19) 0.96255(14) 0.0421(5) Uani 1 d .
C7 C 0.4350(3) 0.42966(19) 0.89716(13) 0.0411(5) Uani 1 d .
C8 C 0.3166(3) 0.4927(2) 0.86865(16) 0.0472(6) Uani 1 d .
C9 C 0.2538(3) 0.4227(2) 0.79020(15) 0.0484(6) Uani 1 d .
H9 H 0.2256 0.4846 0.7448 0.058 Uiso 1 calc R
C10 C 0.3864(3) 0.3432(2) 0.75901(14) 0.0469(6) Uani 1 d .
H10 H 0.4473 0.3966 0.7204 0.056 Uiso 1 calc R
C11 C 0.3491(3) 0.2215(3) 0.71230(16) 0.0637(7) Uani 1 d .
H11 H 0.4255 0.1718 0.6900 0.076 Uiso 1 calc R
C12 C 0.2132(4) 0.1817(3) 0.70140(18) 0.0725(9) Uani 1 d .
H12 H 0.1980 0.1074 0.6688 0.087 Uiso 1 calc R
C13 C 0.0831(3) 0.2476(2) 0.7378(2) 0.0713(8) Uani 1 d .
H13A H 0.0133 0.1841 0.7585 0.086 Uiso 1 calc R
H13B H 0.0357 0.2968 0.6917 0.086 Uiso 1 calc R
C14 C 0.1230(3) 0.3366(2) 0.81239(17) 0.0555(6) Uani 1 d .
H14A H 0.1466 0.2858 0.8638 0.067 Uiso 1 calc R
H14B H 0.0386 0.3898 0.8265 0.067 Uiso 1 calc R
C15 C 0.2524(3) 0.6140(2) 0.90720(19) 0.0609(7) Uani 1 d .
H15A H 0.3307 0.6615 0.9359 0.073 Uiso 1 calc R
H15B H 0.2152 0.6669 0.8598 0.073 Uiso 1 calc R
C16 C 0.1312(4) 0.5925(3) 0.9716(2) 0.0933(11) Uani 1 d .
H16A H 0.0515 0.5481 0.9435 0.140 Uiso 1 calc GR
H16B H 0.0969 0.6737 0.9932 0.140 Uiso 1 calc GR
H16C H 0.1673 0.5418 1.0196 0.140 Uiso 1 calc GR

loop_
_atom_site_aniso_label
_atom_site_aniso_U_11
_atom_site_aniso_U_22
_atom_site_aniso_U_33
_atom_site_aniso_U_23
_atom_site_aniso_U_13
_atom_site_aniso_U_12
S1 0.0385(3) 0.0472(3) 0.0419(3) -0.0010(2) 0.0043(3) 0.0040(3)
O1 0.0477(11) 0.0951(13) 0.0476(10) 0.0062(9) 0.0131(9) -0.0010(9)
O2 0.0652(12) 0.0463(9) 0.0767(12) -0.0066(8) -0.0018(11) 0.0150(8)
N1 0.0336(10) 0.0455(9) 0.0389(9) -0.0032(8) 0.0022(9) 0.0018(7)
C1 0.0385(14) 0.0406(11) 0.0417(12) 0.0045(8) 0.0008(10) -0.0011(9)
C2 0.0401(14) 0.0552(13) 0.0525(15) 0.0094(11) -0.0032(12) 0.0002(11)
C3 0.0560(17) 0.0621(15) 0.0588(16) 0.0043(12) -0.0203(13) -0.0058(12)
C4 0.075(2) 0.0639(15) 0.0596(16) -0.0169(12) -0.0189(16) 0.0068(14)
C5 0.0665(19) 0.0593(14) 0.0583(15) -0.0184(12) -0.0114(16) 0.0146(13)
C6 0.0390(13) 0.0430(11) 0.0444(12) 0.0018(9) -0.0014(11) 0.0012(10)
C7 0.0409(13) 0.0426(11) 0.0398(11) -0.0008(9) 0.0004(11) -0.0003(10)
C8 0.0435(15) 0.0456(12) 0.0524(14) 0.0036(9) -0.0027(11) 0.0069(10)
C9 0.0470(15) 0.0500(12) 0.0483(14) 0.0112(11) -0.0098(11) 0.0039(11)
C10 0.0456(15) 0.0582(12) 0.0368(12) 0.0050(10) -0.0016(10) -0.0010(10)
C11 0.0607(17) 0.0766(15) 0.0536(15) -0.0176(12) -0.0093(14) 0.0103(16)
C12 0.073(2) 0.0709(18) 0.0731(19) -0.0174(14) -0.0289(17) 0.0014(15)
C13 0.0545(18) 0.0767(19) 0.083(2) 0.0032(14) -0.0227(16) -0.0047(13)
C14 0.0388(15) 0.0620(14) 0.0658(16) 0.0055(12) -0.0067(12) 0.0024(11)
C15 0.0567(17) 0.0557(14) 0.0703(18) 0.0055(12) -0.0045(15) 0.0136(12)
C16 0.101(3) 0.077(2) 0.101(3) 0.0032(17) 0.035(2) 0.0187(19)

loop_
_atom_type_symbol
_atom_type_description
_atom_type_scat_dispersion_real
_atom_type_scat_dispersion_imag
_atom_type_scat_source
C C 0.0033 0.0016 'International Tables Vol C Tables 4.2.6.8 and 6.1.1.4'
H H 0.0000 0.0000 'International Tables Vol C Tables 4.2.6.8 and 6.1.1.4'
N N 0.0061 0.0033 'International Tables Vol C Tables 4.2.6.8 and 6.1.1.4'
O O 0.0106 0.0060 'International Tables Vol C Tables 4.2.6.8 and 6.1.1.4'
S S 0.1246 0.1234 'International Tables Vol C Tables 4.2.6.8 and 6.1.1.4'

loop_
_geom_angle_atom_site_label_1
_geom_angle_atom_site_label_2
_geom_angle_atom_site_label_3
_geom_angle
O1 S1 N1 111.52(10)
O1 S1 C1 111.41(11)
O2 S1 O1 116.19(11)
O2 S1 N1 110.34(10)
O2 S1 C1 111.99(11)
N1 S1 C1 93.08(10)
C7 N1 S1 111.24(15)
C7 N1 C10 106.06(16)
C10 N1 S1 123.25(14)
C2 C1 S1 126.34(18)
C2 C1 C6 123.6(2)
C6 C1 S1 110.04(16)
C1 C2 H2 121.4
C1 C2 C3 117.3(2)
C3 C2 H2 121.4
C2 C3 H3 119.9
C4 C3 C2 120.2(2)
C4 C3 H3 119.9
C3 C4 H4 119.1
C5 C4 C3 121.9(2)
C5 C4 H4 119.1
C4 C5 H5 120.3
C4 C5 C6 119.3(2)
C6 C5 H5 120.3
C1 C6 C5 117.8(2)
C1 C6 C7 111.79(18)
C5 C6 C7 130.4(2)
N1 C7 C6 109.97(18)
C8 C7 N1 111.24(19)
C8 C7 C6 138.5(2)
C7 C8 C9 108.98(19)
C7 C8 C15 126.6(2)
C15 C8 C9 124.4(2)
C8 C9 H9 109.9
C8 C9 C10 102.05(18)
C8 C9 C14 113.6(2)
C10 C9 H9 109.9
C14 C9 H9 109.9
C14 C9 C10 111.23(19)
N1 C10 C9 101.81(16)
N1 C10 H10 108.8
N1 C10 C11 112.97(18)
C9 C10 H10 108.8
C11 C10 C9 115.3(2)
C11 C10 H10 108.8
C10 C11 H11 118.6
C12 C11 C10 122.8(3)
C12 C11 H11 118.6
C11 C12 H12 118.0
C11 C12 C13 123.9(2)
C13 C12 H12 118.0
C12 C13 H13A 109.2
C12 C13 H13B 109.2
C12 C13 C14 112.1(2)
H13A C13 H13B 107.9
C14 C13 H13A 109.2
C14 C13 H13B 109.2
C9 C14 H14A 109.1
C9 C14 H14B 109.1
C13 C14 C9 112.3(2)
C13 C14 H14A 109.1
C13 C14 H14B 109.1
H14A C14 H14B 107.9
C8 C15 H15A 108.6
C8 C15 H15B 108.6
H15A C15 H15B 107.6
C16 C15 C8 114.6(2)
C16 C15 H15A 108.6
C16 C15 H15B 108.6
C15 C16 H16A 109.5
C15 C16 H16B 109.5
C15 C16 H16C 109.5
H16A C16 H16B 109.5
H16A C16 H16C 109.5
H16B C16 H16C 109.5

loop_
_geom_bond_atom_site_label_1
_geom_bond_atom_site_label_2
_geom_bond_distance
S1 O1 1.4261(18)
S1 O2 1.4210(16)
S1 N1 1.6489(18)
S1 C1 1.755(2)
N1 C7 1.434(3)
N1 C10 1.487(3)
C1 C2 1.377(3)
C1 C6 1.389(3)
C2 H2 0.9300
C2 C3 1.386(3)
C3 H3 0.9300
C3 C4 1.381(4)
C4 H4 0.9300
C4 C5 1.369(4)
C5 H5 0.9300
C5 C6 1.393(3)
C6 C7 1.450(3)
C7 C8 1.332(3)
C8 C9 1.513(3)
C8 C15 1.510(3)
C9 H9 0.9800
C9 C10 1.536(3)
C9 C14 1.526(3)
C10 H10 0.9800
C10 C11 1.493(3)
C11 H11 0.9300
C11 C12 1.312(4)
C12 H12 0.9300
C12 C13 1.475(4)
C13 H13A 0.9700
C13 H13B 0.9700
C13 C14 1.512(3)
C14 H14A 0.9700
C14 H14B 0.9700
C15 H15A 0.9700
C15 H15B 0.9700
C15 C16 1.492(4)
C16 H16A 0.9600
C16 H16B 0.9600
C16 H16C 0.9600

loop_
_geom_torsion_atom_site_label_1
_geom_torsion_atom_site_label_2
_geom_torsion_atom_site_label_3
_geom_torsion_atom_site_label_4
_geom_torsion
S1 N1 C7 C6 -20.6(2)
S1 N1 C7 C8 153.99(16)
S1 N1 C10 C9 -158.99(14)
S1 N1 C10 C11 76.8(2)
S1 C1 C2 C3 178.12(17)
S1 C1 C6 C5 -179.20(17)
S1 C1 C6 C7 1.0(2)
O1 S1 N1 C7 -96.16(16)
O1 S1 N1 C10 31.39(19)
O1 S1 C1 C2 -74.2(2)
O1 S1 C1 C6 103.36(17)
O2 S1 N1 C7 133.13(14)
O2 S1 N1 C10 -99.31(17)
O2 S1 C1 C2 57.8(2)
O2 S1 C1 C6 -124.61(16)
N1 S1 C1 C2 171.2(2)
N1 S1 C1 C6 -11.21(16)
N1 C7 C8 C9 2.7(3)
N1 C7 C8 C15 -177.6(2)
N1 C10 C11 C12 113.8(3)
C1 S1 N1 C7 18.30(15)
C1 S1 N1 C10 145.86(16)
C1 C2 C3 C4 0.4(4)
C1 C6 C7 N1 12.1(3)
C1 C6 C7 C8 -160.4(3)
C2 C1 C6 C5 -1.6(3)
C2 C1 C6 C7 178.58(19)
C2 C3 C4 C5 -0.9(4)
C3 C4 C5 C6 0.2(4)
C4 C5 C6 C1 1.0(4)
C4 C5 C6 C7 -179.2(2)
C5 C6 C7 N1 -167.7(2)
C5 C6 C7 C8 19.8(4)
C6 C1 C2 C3 0.9(3)
C6 C7 C8 C9 175.0(2)
C6 C7 C8 C15 -5.3(5)
C7 N1 C10 C9 -29.2(2)
C7 N1 C10 C11 -153.5(2)
C7 C8 C9 C10 -20.9(2)
C7 C8 C9 C14 99.0(2)
C7 C8 C15 C16 -94.6(3)
C8 C9 C10 N1 29.6(2)
C8 C9 C10 C11 152.30(19)
C8 C9 C14 C13 -168.02(19)
C9 C8 C15 C16 85.1(3)
C9 C10 C11 C12 -2.7(4)
C10 N1 C7 C6 -157.01(17)
C10 N1 C7 C8 17.6(2)
C10 C9 C14 C13 -53.5(3)
C10 C11 C12 C13 -3.5(5)
C11 C12 C13 C14 -19.5(4)
C12 C13 C14 C9 47.8(3)
C14 C9 C10 N1 -91.9(2)
C14 C9 C10 C11 30.8(3)
C15 C8 C9 C10 159.4(2)
C15 C8 C9 C14 -80.7(3)
